data_4073423
loop_
_publ_author_name
'Wang, Yuzhong'
'Quillian, Brandon'
'Wannere, Chaitanya S.'
'Wei, Pingrong'
'Schleyer, Paul v. R.'
'Robinson, Gregory H.'

_publ_section_title
;
 A Trimetallic Compound Containing Zn&#x2212;Zr Bonds:&#x00A0;
 Cp2Zr(ZnR)2(Cp = C5H5; R = C6H3-2,6-(2,4,6-i-Pr3C6H2)2)
;
_journal_issue 12
_journal_name_full Organometallics
_journal_page_first 3054
_journal_paper_doi 10.1021/om700319k
_journal_volume 26
_journal_year 2007
_chemical_formula_sum 'C44 H69 I2 Li O2 Zn'
_chemical_formula_weight 956.10
_chemical_name_systematic
; 
 ? 
;
_space_group_IT_number 14
_symmetry_cell_setting monoclinic
_symmetry_space_group_name_Hall '-P 2yn'
_symmetry_space_group_name_H-M 'P 1 21/n 1'
_atom_sites_solution_hydrogens geom
_atom_sites_solution_primary direct
_atom_sites_solution_secondary difmap
_audit_creation_method SHELXL-97
_cell_angle_alpha 90.00
_cell_angle_beta 102.0940(10)
_cell_angle_gamma 90.00
_cell_formula_units_Z 4
_cell_length_a 14.1460(12)
_cell_length_b 14.7776(12)
_cell_length_c 24.150(2)
_cell_measurement_temperature 273(2)
_cell_volume 4936.4(7)
_computing_structure_refinement 'SHELXL-97 (Sheldrick, 1997)'
_computing_structure_solution 'SHELXS-97 (Sheldrick, 1990)'
_diffrn_ambient_temperature 273(2)
_diffrn_measured_fraction_theta_full 0.999
_diffrn_measured_fraction_theta_max 0.999
_diffrn_radiation_monochromator graphite
_diffrn_radiation_source 'fine-focus sealed tube'
_diffrn_radiation_type MoK\a
_diffrn_radiation_wavelength 0.71073
_diffrn_reflns_av_R_equivalents 0.0320
_diffrn_reflns_av_sigmaI/netI 0.0235
_diffrn_reflns_limit_h_max 18
_diffrn_reflns_limit_h_min -18
_diffrn_reflns_limit_k_max 19
_diffrn_reflns_limit_k_min -19
_diffrn_reflns_limit_l_max 32
_diffrn_reflns_limit_l_min -32
_diffrn_reflns_number 66668
_diffrn_reflns_theta_full 28.29
_diffrn_reflns_theta_max 28.29
_diffrn_reflns_theta_min 2.07
_exptl_absorpt_coefficient_mu 1.778
_exptl_absorpt_correction_T_max 0.7764
_exptl_absorpt_correction_T_min 0.5366
_exptl_absorpt_correction_type multi-scan
_exptl_absorpt_process_details 'BUKER SADABS'
_exptl_crystal_colour colorless
_exptl_crystal_density_diffrn 1.286
_exptl_crystal_density_method 'not measured'
_exptl_crystal_F_000 1952
_exptl_crystal_size_max 0.40
_exptl_crystal_size_mid 0.29
_exptl_crystal_size_min 0.15
_refine_diff_density_max 1.244
_refine_diff_density_min -1.025
_refine_diff_density_rms 0.061
_refine_ls_extinction_method none
_refine_ls_goodness_of_fit_ref 1.004
_refine_ls_hydrogen_treatment constr
_refine_ls_matrix_type full
_refine_ls_number_parameters 516
_refine_ls_number_reflns 12247
_refine_ls_number_restraints 137
_refine_ls_restrained_S_all 1.001
_refine_ls_R_factor_all 0.0724
_refine_ls_R_factor_gt 0.0385
_refine_ls_shift/su_max 0.001
_refine_ls_shift/su_mean 0.000
_refine_ls_structure_factor_coef Fsqd
_refine_ls_weighting_details 'calc w=1/[\s^2^(Fo^2^)+(0.0423P)^2^+4.7471P] where P=(Fo^2^+2Fc^2^)/3'
_refine_ls_weighting_scheme calc
_refine_ls_wR_factor_gt 0.0903
_refine_ls_wR_factor_ref 0.1121
_reflns_number_gt 7903
_reflns_number_total 12247
_reflns_threshold_expression >2sigma(I)
_cod_data_source_file om700319k-file003.cif
_cod_data_source_block compound_1'
_cod_original_sg_symbol_H-M P2(1)/n
_cod_database_code 4073423

loop_
_symmetry_equiv_pos_as_xyz
'x, y, z'
'-x+1/2, y+1/2, -z+1/2'
'-x, -y, -z'
'x-1/2, -y-1/2, z-1/2'

loop_
_atom_site_label
_atom_site_type_symbol
_atom_site_fract_x
_atom_site_fract_y
_atom_site_fract_z
_atom_site_U_iso_or_equiv
_atom_site_adp_type
_atom_site_occupancy
_atom_site_symmetry_multiplicity
_atom_site_calc_flag
_atom_site_refinement_flags
_atom_site_disorder_assembly
_atom_site_disorder_group
Zn1 Zn 0.89107(3) 0.26874(3) 0.109514(15) 0.05545(11) Uani 1 1 d . . .
I1 I 0.83619(2) 0.15676(2) 0.026443(11) 0.08292(11) Uani 1 1 d . . .
I2 I 0.97041(3) 0.39884(2) 0.063188(12) 0.09947(13) Uani 1 1 d . . .
C1 C 0.8768(2) 0.26221(19) 0.18887(12) 0.0444(6) Uani 1 1 d . . .
C2 C 0.7845(2) 0.2550(2) 0.20184(13) 0.0509(7) Uani 1 1 d . . .
C3 C 0.7745(2) 0.2538(3) 0.25757(14) 0.0655(9) Uani 1 1 d . . .
H3A H 0.7130 0.2509 0.2655 0.079 Uiso 1 1 calc R . .
C4 C 0.8538(3) 0.2566(3) 0.30126(14) 0.0695(10) Uani 1 1 d . . .
H4A H 0.8459 0.2559 0.3385 0.083 Uiso 1 1 calc R . .
C5 C 0.9458(2) 0.2604(2) 0.28982(14) 0.0599(8) Uani 1 1 d . . .
H5A H 0.9997 0.2605 0.3195 0.072 Uiso 1 1 calc R . .
C6 C 0.9576(2) 0.2643(2) 0.23408(12) 0.0469(6) Uani 1 1 d . . .
C7 C 1.0567(2) 0.2677(2) 0.22074(12) 0.0470(6) Uani 1 1 d . . .
C8 C 1.0945(2) 0.1899(2) 0.19987(14) 0.0551(7) Uani 1 1 d . . .
C9 C 1.1828(3) 0.1960(3) 0.18303(17) 0.0692(10) Uani 1 1 d . . .
H9A H 1.2079 0.1443 0.1695 0.083 Uiso 1 1 calc R . .
C10 C 1.2339(3) 0.2754(3) 0.18562(18) 0.0727(10) Uani 1 1 d . . .
C11 C 1.1969(2) 0.3504(3) 0.20763(17) 0.0690(10) Uani 1 1 d . . .
H11A H 1.2319 0.4042 0.2108 0.083 Uiso 1 1 calc R . .
C12 C 1.1089(2) 0.3491(2) 0.22546(14) 0.0553(8) Uani 1 1 d . . .
C13 C 1.0714(3) 0.4339(2) 0.24894(16) 0.0646(9) Uani 1 1 d . . .
H13A H 1.0027 0.4244 0.2485 0.078 Uiso 1 1 calc R . .
C14 C 1.0795(4) 0.5177(3) 0.2138(2) 0.1040(16) Uani 1 1 d . . .
H14A H 1.0468 0.5073 0.1753 0.156 Uiso 1 1 calc R . .
H14B H 1.1464 0.5306 0.2151 0.156 Uiso 1 1 calc R . .
H14C H 1.0503 0.5682 0.2289 0.156 Uiso 1 1 calc R . .
C15 C 1.1225(4) 0.4508(4) 0.3103(2) 0.1028(15) Uani 1 1 d . . .
H15A H 1.1162 0.3983 0.3327 0.154 Uiso 1 1 calc R . .
H15B H 1.0936 0.5019 0.3249 0.154 Uiso 1 1 calc R . .
H15C H 1.1897 0.4628 0.3120 0.154 Uiso 1 1 calc R . .
C16 C 1.3284(3) 0.2817(5) 0.1639(3) 0.116(2) Uani 1 1 d . . .
H16A H 1.3211 0.2246 0.1428 0.139 Uiso 1 1 calc R . .
C17 C 1.4124(3) 0.2584(5) 0.2029(3) 0.153(3) Uani 1 1 d . . .
H17A H 1.4671 0.2631 0.1853 0.229 Uiso 1 1 calc R . .
H17B H 1.4070 0.1973 0.2155 0.229 Uiso 1 1 calc R . .
H17C H 1.4209 0.2986 0.2348 0.229 Uiso 1 1 calc R . .
C18 C 1.3236(4) 0.3390(5) 0.1170(3) 0.142(3) Uani 1 1 d . . .
H18A H 1.3846 0.3383 0.1055 0.214 Uiso 1 1 calc R . .
H18B H 1.3093 0.3995 0.1271 0.214 Uiso 1 1 calc R . .
H18C H 1.2738 0.3182 0.0863 0.214 Uiso 1 1 calc R . .
C19 C 1.0445(3) 0.0985(2) 0.19955(18) 0.0703(10) Uani 1 1 d . . .
H19A H 0.9752 0.1101 0.1958 0.084 Uiso 1 1 calc R . .
C20 C 1.0558(4) 0.0361(3) 0.1508(2) 0.1115(17) Uani 1 1 d . . .
H20A H 1.0329 0.0664 0.1154 0.167 Uiso 1 1 calc R . .
H20B H 1.0189 -0.0181 0.1520 0.167 Uiso 1 1 calc R . .
H20C H 1.1228 0.0207 0.1544 0.167 Uiso 1 1 calc R . .
C21 C 1.0794(4) 0.0507(3) 0.2554(2) 0.1066(16) Uani 1 1 d . . .
H21A H 1.0710 0.0896 0.2858 0.160 Uiso 1 1 calc R . .
H21B H 1.1466 0.0359 0.2596 0.160 Uiso 1 1 calc R . .
H21C H 1.0428 -0.0038 0.2562 0.160 Uiso 1 1 calc R . .
C22 C 0.6993(2) 0.2420(2) 0.15340(13) 0.0536(7) Uani 1 1 d . A .
C23 C 0.6675(2) 0.1532(3) 0.13899(14) 0.0601(8) Uani 1 1 d . . .
C24 C 0.5944(3) 0.1404(3) 0.09070(17) 0.0765(11) Uani 1 1 d . A .
H24A H 0.5735 0.0819 0.0806 0.092 Uiso 1 1 calc R . .
C25 C 0.5525(3) 0.2116(3) 0.05768(18) 0.0802(12) Uani 1 1 d . . .
C26 C 0.5833(3) 0.2979(3) 0.07362(18) 0.0778(11) Uani 1 1 d . A .
H26A H 0.5548 0.3463 0.0517 0.093 Uiso 1 1 calc R . .
C27 C 0.6551(2) 0.3157(3) 0.12109(15) 0.0628(9) Uani 1 1 d . . .
C28 C 0.6813(3) 0.4127(3) 0.1394(2) 0.0785(11) Uani 1 1 d . A .
H28A H 0.7476 0.4118 0.1618 0.094 Uiso 1 1 calc R . .
C29 C 0.6798(5) 0.4776(4) 0.0905(3) 0.129(2) Uani 1 1 d . . .
H29A H 0.7215 0.4552 0.0670 0.193 Uiso 1 1 calc R A .
H29B H 0.7020 0.5361 0.1051 0.193 Uiso 1 1 calc R . .
H29C H 0.6151 0.4826 0.0686 0.193 Uiso 1 1 calc R . .
C30 C 0.6170(4) 0.4466(4) 0.1782(3) 0.127(2) Uani 1 1 d . . .
H30A H 0.6194 0.4047 0.2088 0.190 Uiso 1 1 calc R A .
H30B H 0.5517 0.4517 0.1571 0.190 Uiso 1 1 calc R . .
H30C H 0.6394 0.5048 0.1931 0.190 Uiso 1 1 calc R . .
C31 C 0.4811(19) 0.196(3) 0.0012(17) 0.103(6) Uani 0.440(12) 1 d PU A 1
H31B H 0.4380 0.1487 0.0097 0.124 Uiso 0.440(12) 1 calc PR A 1
C32 C 0.534(3) 0.151(3) -0.0431(12) 0.121(7) Uani 0.440(12) 1 d PU A 1
H32A H 0.4895 0.1426 -0.0785 0.181 Uiso 0.440(12) 1 calc PR A 1
H32B H 0.5596 0.0928 -0.0289 0.181 Uiso 0.440(12) 1 calc PR A 1
H32C H 0.5866 0.1887 -0.0486 0.181 Uiso 0.440(12) 1 calc PR A 1
C33 C 0.4170(12) 0.2686(16) -0.0216(7) 0.194(11) Uani 0.440(12) 1 d PU A 1
H33A H 0.3789 0.2508 -0.0577 0.290 Uiso 0.440(12) 1 calc PR A 1
H33B H 0.4541 0.3214 -0.0262 0.290 Uiso 0.440(12) 1 calc PR A 1
H33C H 0.3751 0.2819 0.0039 0.290 Uiso 0.440(12) 1 calc PR A 1
C31' C 0.473(2) 0.190(3) 0.0046(15) 0.134(8) Uani 0.560(12) 1 d PU A 2
H31A H 0.4403 0.2481 -0.0043 0.160 Uiso 0.560(12) 1 calc PR A 2
C32' C 0.517(2) 0.175(3) -0.0422(13) 0.185(12) Uani 0.560(12) 1 d PU A 2
H32D H 0.4677 0.1630 -0.0753 0.277 Uiso 0.560(12) 1 calc PR A 2
H32E H 0.5599 0.1243 -0.0346 0.277 Uiso 0.560(12) 1 calc PR A 2
H32F H 0.5525 0.2281 -0.0485 0.277 Uiso 0.560(12) 1 calc PR A 2
C33' C 0.3970(7) 0.1311(12) 0.0119(5) 0.161(7) Uani 0.560(12) 1 d PU A 2
H33D H 0.3511 0.1254 -0.0233 0.241 Uiso 0.560(12) 1 calc PR A 2
H33E H 0.3655 0.1558 0.0401 0.241 Uiso 0.560(12) 1 calc PR A 2
H33F H 0.4231 0.0727 0.0239 0.241 Uiso 0.560(12) 1 calc PR A 2
C34 C 0.7110(3) 0.0720(3) 0.17371(18) 0.0733(10) Uani 1 1 d . . .
H34A H 0.7701 0.0929 0.1993 0.088 Uiso 1 1 calc R . .
C35 C 0.6439(4) 0.0373(4) 0.2107(2) 0.124(2) Uani 1 1 d . . .
H35A H 0.6259 0.0864 0.2323 0.186 Uiso 1 1 calc R . .
H35B H 0.6765 -0.0084 0.2359 0.186 Uiso 1 1 calc R . .
H35C H 0.5869 0.0119 0.1871 0.186 Uiso 1 1 calc R . .
C36 C 0.7401(4) -0.0048(3) 0.1385(2) 0.1106(17) Uani 1 1 d . . .
H36A H 0.7829 0.0181 0.1157 0.166 Uiso 1 1 calc R . .
H36B H 0.6835 -0.0296 0.1144 0.166 Uiso 1 1 calc R . .
H36C H 0.7725 -0.0512 0.1633 0.166 Uiso 1 1 calc R . .
Li1 Li 0.9271(5) 0.2840(5) -0.0310(3) 0.0740(17) Uani 1 1 d . B .
O1 O 0.8333(2) 0.3319(2) -0.09362(12) 0.0879(8) Uani 1 1 d . . .
C37 C 0.6918(5) 0.4014(5) -0.0684(3) 0.153(3) Uani 1 1 d . . .
H37A H 0.6619 0.4591 -0.0657 0.229 Uiso 1 1 calc R . .
H37B H 0.7060 0.3731 -0.0318 0.229 Uiso 1 1 calc R . .
H37C H 0.6488 0.3636 -0.0946 0.229 Uiso 1 1 calc R . .
C38 C 0.7828(4) 0.4145(4) -0.0888(2) 0.1111(17) Uani 1 1 d . . .
H38A H 0.7679 0.4439 -0.1255 0.133 Uiso 1 1 calc R . .
H38B H 0.8250 0.4546 -0.0628 0.133 Uiso 1 1 calc R . .
C39 C 0.7901(5) 0.2787(4) -0.1422(2) 0.120(2) Uani 1 1 d . . .
H39A H 0.7842 0.3153 -0.1762 0.144 Uiso 1 1 calc R . .
H39B H 0.7257 0.2603 -0.1390 0.144 Uiso 1 1 calc R . .
C40 C 0.8470(5) 0.1998(5) -0.1472(3) 0.138(2) Uani 1 1 d . . .
H40A H 0.8165 0.1656 -0.1799 0.207 Uiso 1 1 calc R . .
H40B H 0.8521 0.1632 -0.1139 0.207 Uiso 1 1 calc R . .
H40C H 0.9104 0.2179 -0.1512 0.207 Uiso 1 1 calc R . .
O2 O 1.0500(2) 0.2505(3) -0.04837(15) 0.1025(10) Uani 1 1 d . . .
C41 C 1.116(2) 0.3264(17) -0.1229(13) 0.158(8) Uani 0.51(2) 1 d PDU B 1
H41A H 1.1349 0.3852 -0.1335 0.237 Uiso 0.51(2) 1 calc PR B 1
H41B H 1.0641 0.3039 -0.1518 0.237 Uiso 0.51(2) 1 calc PR B 1
H41C H 1.1700 0.2858 -0.1185 0.237 Uiso 0.51(2) 1 calc PR B 1
C42 C 1.086(3) 0.332(2) -0.0733(17) 0.143(7) Uani 0.51(2) 1 d PDU B 1
H42A H 1.0350 0.3773 -0.0783 0.172 Uiso 0.51(2) 1 calc PR B 1
H42B H 1.1396 0.3561 -0.0453 0.172 Uiso 0.51(2) 1 calc PR B 1
C43 C 1.1207(11) 0.2066(13) -0.0081(11) 0.155(7) Uani 0.51(2) 1 d PU B 1
H43A H 1.1176 0.2267 0.0297 0.186 Uiso 0.51(2) 1 calc PR B 1
H43B H 1.1845 0.2203 -0.0147 0.186 Uiso 0.51(2) 1 calc PR B 1
C44 C 1.1033(19) 0.1138(16) -0.0134(12) 0.146(8) Uani 0.51(2) 1 d PU B 1
H44A H 1.1500 0.0821 0.0145 0.219 Uiso 0.51(2) 1 calc PR B 1
H44B H 1.1084 0.0943 -0.0505 0.219 Uiso 0.51(2) 1 calc PR B 1
H44C H 1.0395 0.1011 -0.0077 0.219 Uiso 0.51(2) 1 calc PR B 1
C41' C 1.131(3) 0.278(2) -0.1217(16) 0.182(10) Uani 0.49(2) 1 d PU B 2
H41D H 1.1760 0.3182 -0.1341 0.272 Uiso 0.49(2) 1 calc PR B 2
H41E H 1.0712 0.2780 -0.1492 0.272 Uiso 0.49(2) 1 calc PR B 2
H41F H 1.1573 0.2183 -0.1175 0.272 Uiso 0.49(2) 1 calc PR B 2
C42' C 1.115(3) 0.308(3) -0.0700(17) 0.163(11) Uani 0.49(2) 1 d PU B 2
H42C H 1.1756 0.3111 -0.0429 0.196 Uiso 0.49(2) 1 calc PR B 2
H42D H 1.0878 0.3688 -0.0745 0.196 Uiso 0.49(2) 1 calc PR B 2
C43' C 1.0893(19) 0.1522(18) -0.0409(9) 0.146(8) Uani 0.49(2) 1 d PU B 2
H43C H 1.0362 0.1097 -0.0504 0.175 Uiso 0.49(2) 1 calc PR B 2
H43D H 1.1331 0.1417 -0.0662 0.175 Uiso 0.49(2) 1 calc PR B 2
C44' C 1.1413(18) 0.138(2) 0.0189(11) 0.181(10) Uani 0.49(2) 1 d PU B 2
H44D H 1.1645 0.0769 0.0236 0.271 Uiso 0.49(2) 1 calc PR B 2
H44E H 1.0978 0.1491 0.0438 0.271 Uiso 0.49(2) 1 calc PR B 2
H44F H 1.1950 0.1791 0.0277 0.271 Uiso 0.49(2) 1 calc PR B 2

loop_
_atom_site_aniso_label
_atom_site_aniso_U_11
_atom_site_aniso_U_22
_atom_site_aniso_U_33
_atom_site_aniso_U_23
_atom_site_aniso_U_13
_atom_site_aniso_U_12
Zn1 0.0567(2) 0.0654(2) 0.0472(2) 0.00102(17) 0.01760(16) -0.00282(18)
I1 0.1069(2) 0.08183(19) 0.06509(16) -0.01336(13) 0.02948(14) -0.03173(15)
I2 0.1478(3) 0.0890(2) 0.06787(17) -0.00660(14) 0.03693(18) -0.0544(2)
C1 0.0411(15) 0.0479(15) 0.0454(15) -0.0034(12) 0.0118(12) -0.0042(12)
C2 0.0420(16) 0.0601(18) 0.0525(17) -0.0045(14) 0.0146(13) -0.0079(13)
C3 0.0486(18) 0.097(3) 0.0560(19) -0.0079(18) 0.0221(16) -0.0131(18)
C4 0.064(2) 0.103(3) 0.0447(17) -0.0076(18) 0.0190(16) -0.016(2)
C5 0.0513(18) 0.079(2) 0.0470(17) -0.0023(16) 0.0051(14) -0.0087(16)
C6 0.0420(15) 0.0492(16) 0.0498(16) -0.0024(13) 0.0106(12) -0.0070(12)
C7 0.0378(14) 0.0552(17) 0.0469(15) 0.0028(13) 0.0067(12) -0.0009(13)
C8 0.0432(17) 0.0601(19) 0.0602(19) 0.0030(15) 0.0067(14) 0.0037(14)
C9 0.053(2) 0.076(2) 0.082(3) 0.0050(19) 0.0214(18) 0.0175(18)
C10 0.0465(19) 0.094(3) 0.083(3) 0.015(2) 0.0252(18) 0.0073(19)
C11 0.0445(18) 0.077(2) 0.084(3) 0.011(2) 0.0119(17) -0.0138(17)
C12 0.0424(16) 0.062(2) 0.0600(19) 0.0022(15) 0.0063(14) -0.0049(14)
C13 0.0534(19) 0.059(2) 0.082(2) -0.0116(18) 0.0147(17) -0.0089(16)
C14 0.138(4) 0.064(3) 0.112(4) -0.003(3) 0.029(3) 0.000(3)
C15 0.103(4) 0.109(4) 0.093(3) -0.029(3) 0.013(3) 0.003(3)
C16 0.062(3) 0.160(5) 0.140(5) 0.045(4) 0.051(3) 0.014(3)
C17 0.061(3) 0.172(6) 0.237(8) 0.100(6) 0.061(4) 0.033(3)
C18 0.106(4) 0.203(7) 0.140(5) 0.054(5) 0.075(4) 0.029(4)
C19 0.054(2) 0.054(2) 0.100(3) -0.0049(19) 0.0089(19) 0.0055(16)
C20 0.126(4) 0.075(3) 0.128(4) -0.027(3) 0.015(3) 0.007(3)
C21 0.114(4) 0.081(3) 0.121(4) 0.029(3) 0.014(3) -0.016(3)
C22 0.0351(15) 0.075(2) 0.0533(17) -0.0042(15) 0.0142(13) -0.0072(14)
C23 0.0450(17) 0.077(2) 0.0588(19) -0.0026(17) 0.0128(15) -0.0143(16)
C24 0.055(2) 0.093(3) 0.078(3) -0.013(2) 0.0053(19) -0.023(2)
C25 0.050(2) 0.112(4) 0.072(3) -0.005(2) -0.0013(18) -0.004(2)
C26 0.058(2) 0.098(3) 0.072(2) 0.005(2) 0.0020(19) 0.009(2)
C27 0.0441(18) 0.078(2) 0.067(2) -0.0026(18) 0.0144(16) 0.0018(16)
C28 0.061(2) 0.071(2) 0.101(3) -0.006(2) 0.011(2) 0.0060(19)
C29 0.146(5) 0.084(4) 0.153(6) 0.019(4) 0.024(4) -0.004(3)
C30 0.118(4) 0.116(4) 0.155(5) -0.049(4) 0.048(4) 0.009(3)
C31 0.050(8) 0.162(14) 0.088(14) -0.033(11) -0.006(8) -0.017(8)
C32 0.125(17) 0.168(15) 0.059(9) -0.047(10) -0.004(9) -0.010(11)
C33 0.140(13) 0.29(2) 0.114(12) -0.048(13) -0.067(10) 0.087(14)
C31' 0.124(14) 0.171(14) 0.082(11) 0.015(10) -0.033(11) -0.016(10)
C32' 0.122(14) 0.32(3) 0.096(12) 0.025(17) -0.018(10) -0.04(2)
C33' 0.056(5) 0.286(18) 0.130(9) -0.093(10) -0.004(5) -0.038(7)
C34 0.063(2) 0.076(2) 0.080(3) 0.005(2) 0.0102(19) -0.0215(19)
C35 0.120(4) 0.145(5) 0.117(4) 0.045(4) 0.050(3) -0.005(4)
C36 0.147(5) 0.077(3) 0.114(4) 0.010(3) 0.041(4) 0.001(3)
Li1 0.077(4) 0.081(4) 0.059(3) 0.001(3) 0.006(3) -0.014(3)
O1 0.090(2) 0.088(2) 0.0783(19) 0.0038(15) 0.0001(16) 0.0000(17)
C37 0.153(6) 0.172(7) 0.147(6) 0.034(5) 0.065(5) 0.031(5)
C38 0.117(4) 0.109(4) 0.108(4) 0.022(3) 0.024(3) 0.004(3)
C39 0.127(5) 0.115(4) 0.097(4) -0.003(3) -0.026(3) -0.010(4)
C40 0.157(6) 0.138(5) 0.107(4) -0.041(4) -0.001(4) -0.009(5)
O2 0.085(2) 0.128(3) 0.100(2) 0.007(2) 0.0332(19) 0.009(2)
C41 0.174(18) 0.154(19) 0.154(13) 0.036(16) 0.056(12) -0.006(16)
C42 0.115(17) 0.134(15) 0.210(14) -0.011(12) 0.100(13) -0.019(11)
C43 0.120(10) 0.130(11) 0.187(17) 0.003(12) -0.030(10) 0.026(9)
C44 0.142(16) 0.122(10) 0.18(3) 0.019(13) 0.044(17) 0.022(11)
C41' 0.181(17) 0.20(3) 0.206(17) 0.01(2) 0.131(15) 0.02(2)
C42' 0.13(2) 0.21(3) 0.180(15) -0.019(16) 0.100(14) -0.029(17)
C43' 0.162(14) 0.164(19) 0.106(13) -0.044(12) 0.012(11) 0.011(15)
C44' 0.169(18) 0.20(2) 0.149(16) 0.022(16) -0.023(14) 0.005(16)

loop_
_atom_type_symbol
_atom_type_description
_atom_type_scat_dispersion_real
_atom_type_scat_dispersion_imag
_atom_type_scat_source
C C 0.0033 0.0016 'International Tables Vol C Tables 4.2.6.8 and 6.1.1.4'
H H 0.0000 0.0000 'International Tables Vol C Tables 4.2.6.8 and 6.1.1.4'
Zn Zn 0.2839 1.4301 'International Tables Vol C Tables 4.2.6.8 and 6.1.1.4'
O O 0.0106 0.0060 'International Tables Vol C Tables 4.2.6.8 and 6.1.1.4'
Li Li -0.0003 0.0001 'International Tables Vol C Tables 4.2.6.8 and 6.1.1.4'
I I -0.4742 1.8119 'International Tables Vol C Tables 4.2.6.8 and 6.1.1.4'

loop_
_geom_angle_atom_site_label_1
_geom_angle_atom_site_label_2
_geom_angle_atom_site_label_3
_geom_angle
C1 Zn1 I1 130.27(8)
C1 Zn1 I2 126.67(8)
I1 Zn1 I2 103.053(16)
Zn1 I1 Li1 81.98(13)
Zn1 I2 Li1 81.98(14)
C6 C1 C2 118.0(3)
C6 C1 Zn1 121.4(2)
C2 C1 Zn1 120.6(2)
C3 C2 C1 120.4(3)
C3 C2 C22 121.7(3)
C1 C2 C22 117.7(3)
C2 C3 C4 121.0(3)
C3 C4 C5 119.9(3)
C4 C5 C6 120.2(3)
C1 C6 C5 120.5(3)
C1 C6 C7 118.5(3)
C5 C6 C7 121.0(3)
C12 C7 C8 119.7(3)
C12 C7 C6 120.6(3)
C8 C7 C6 119.5(3)
C7 C8 C9 118.9(3)
C7 C8 C19 121.0(3)
C9 C8 C19 119.9(3)
C10 C9 C8 122.5(3)
C9 C10 C11 117.8(3)
C9 C10 C16 121.6(4)
C11 C10 C16 120.7(4)
C10 C11 C12 122.7(3)
C7 C12 C11 118.3(3)
C7 C12 C13 121.3(3)
C11 C12 C13 120.5(3)
C12 C13 C14 113.1(3)
C12 C13 C15 111.5(3)
C14 C13 C15 109.5(4)
C18 C16 C17 125.8(5)
C18 C16 C10 114.4(4)
C17 C16 C10 115.6(5)
C8 C19 C21 110.2(3)
C8 C19 C20 114.5(4)
C21 C19 C20 109.7(4)
C23 C22 C27 120.2(3)
C23 C22 C2 118.3(3)
C27 C22 C2 121.4(3)
C22 C23 C24 118.3(4)
C22 C23 C34 121.9(3)
C24 C23 C34 119.8(3)
C25 C24 C23 122.2(4)
C24 C25 C26 118.3(4)
C24 C25 C31' 118.0(15)
C26 C25 C31' 123.8(15)
C24 C25 C31 121.6(17)
C26 C25 C31 119.8(17)
C31' C25 C31 7(3)
C25 C26 C27 122.7(4)
C26 C27 C22 118.3(4)
C26 C27 C28 120.6(4)
C22 C27 C28 121.0(3)
C27 C28 C29 113.9(4)
C27 C28 C30 110.4(4)
C29 C28 C30 111.0(4)
C33 C31 C32 114(3)
C33 C31 C25 118(3)
C32 C31 C25 110(2)
C33' C31' C32' 118(3)
C33' C31' C25 117(2)
C32' C31' C25 109(3)
C23 C34 C36 113.9(4)
C23 C34 C35 111.1(4)
C36 C34 C35 110.6(4)
O1 Li1 O2 115.2(4)
O1 Li1 I1 108.9(3)
O2 Li1 I1 117.5(3)
O1 Li1 I2 114.4(3)
O2 Li1 I2 106.1(3)
I1 Li1 I2 92.85(19)
C38 O1 C39 113.5(4)
C38 O1 Li1 121.5(4)
C39 O1 Li1 123.1(4)
O1 C38 C37 113.4(5)
O1 C39 C40 111.2(4)
C42' O2 C43 96.4(18)
C42' O2 C42 21(2)
C43 O2 C42 113.7(17)
C42' O2 C43' 111.1(18)
C43 O2 C43' 45.4(9)
C42 O2 C43' 131.4(15)
C42' O2 Li1 126.9(15)
C43 O2 Li1 120.8(10)
C42 O2 Li1 106.3(11)
C43' O2 Li1 122.0(11)
C41 C42 O2 120(3)
O2 C43 C44 108(2)
O2 C42' C41' 112(3)
C44' C43' O2 110(2)

loop_
_geom_bond_atom_site_label_1
_geom_bond_atom_site_label_2
_geom_bond_distance
Zn1 C1 1.971(3)
Zn1 I1 2.5910(5)
Zn1 I2 2.5950(5)
I1 Li1 2.804(7)
I2 Li1 2.800(7)
C1 C6 1.406(4)
C1 C2 1.408(4)
C2 C3 1.383(4)
C2 C22 1.506(4)
C3 C4 1.370(5)
C4 C5 1.387(5)
C5 C6 1.392(4)
C6 C7 1.503(4)
C7 C12 1.405(4)
C7 C8 1.405(4)
C8 C9 1.395(5)
C8 C19 1.525(5)
C9 C10 1.373(6)
C10 C11 1.379(6)
C10 C16 1.538(5)
C11 C12 1.400(5)
C12 C13 1.517(5)
C13 C14 1.519(6)
C13 C15 1.528(6)
C16 C18 1.403(7)
C16 C17 1.397(7)
C19 C21 1.511(6)
C19 C20 1.531(6)
C22 C23 1.407(5)
C22 C27 1.408(5)
C23 C24 1.400(5)
C23 C34 1.518(5)
C24 C25 1.378(6)
C25 C26 1.376(6)
C25 C31' 1.55(3)
C25 C31 1.53(4)
C26 C27 1.388(5)
C27 C28 1.524(5)
C28 C29 1.518(7)
C28 C30 1.519(6)
C31 C33 1.43(4)
C31 C32 1.58(4)
C31' C33' 1.42(4)
C31' C32' 1.41(4)
C34 C36 1.525(6)
C34 C35 1.522(6)
Li1 O1 1.925(7)
Li1 O2 1.936(8)
O1 C38 1.432(6)
O1 C39 1.438(6)
C37 C38 1.484(8)
C39 C40 1.436(8)
O2 C42' 1.43(4)
O2 C43 1.400(18)
O2 C42 1.49(3)
O2 C43' 1.55(2)
C41 C42 1.353(18)
C43 C44 1.39(4)
C41' C42' 1.39(3)
C43' C44' 1.49(4)
